data_7063467
loop_
_publ_author_name
'Liu, Kang'
'Chi, Xiaowang'
'Guo, Yan'
'Hu, Kongqiu'
'Mei, Lei'
'Yu, Jipan'
'Shi, Weiqun'

_publ_section_title
;
 Advancing the understanding of M--O covalency in isostructural M--OSiMe3
 (M = Ce, Th, U) complexes
;
_journal_issue 42
_journal_name_full 'New Journal of Chemistry'
_journal_page_first 18241
_journal_page_last 18248
_journal_paper_doi 10.1039/D4NJ03128H
_journal_volume 48
_journal_year 2024
_chemical_formula_moiety 'C33 H54 N4 O1 Si4 U1'
_chemical_formula_sum 'C33 H54 N4 O Si4 U'
_chemical_formula_weight 873.19
_space_group_crystal_system trigonal
_space_group_IT_number 161
_space_group_name_Hall 'R 3 -2"c'
_space_group_name_H-M_alt 'R 3 c :H'
_atom_sites_solution_hydrogens geom
_audit_creation_date 2024-02-25
_audit_creation_method
;
Olex2 1.3
(compiled 2020.11.12 svn.r5f609507 for OlexSys, GUI svn.r6408)
;
_audit_update_record
;
2024-05-30 deposited with the CCDC.	2024-10-03 downloaded from the CCDC.
;
_cell_angle_alpha 90
_cell_angle_beta 90
_cell_angle_gamma 120
_cell_formula_units_Z 6
_cell_length_a 17.171(4)
_cell_length_b 17.171(4)
_cell_length_c 23.790(8)
_cell_measurement_reflns_used 8313
_cell_measurement_temperature 170(2)
_cell_measurement_theta_max 27.49
_cell_measurement_theta_min 2.19
_cell_volume 6075(3)
_computing_cell_refinement 'SAINT V8.40B (?, 2016)'
_computing_data_reduction 'SAINT V8.40B (?, 2016)'
_computing_molecular_graphics 'Olex2 1.3 (Dolomanov et al., 2009)'
_computing_publication_material 'Olex2 1.3 (Dolomanov et al., 2009)'
_computing_structure_refinement 'SHELXL 2018/3 (Sheldrick, 2015)'
_computing_structure_solution 'SHELXT 2018/2 (Sheldrick, 2018)'
_diffrn_ambient_temperature 170.0
_diffrn_measured_fraction_theta_full 1.000
_diffrn_measured_fraction_theta_max 1.000
_diffrn_measurement_device_type 'Bruker APEX-II CCD'
_diffrn_measurement_method '\f and \w scans'
_diffrn_radiation_type MoK\a
_diffrn_radiation_wavelength 0.71073
_diffrn_reflns_av_R_equivalents 0.0564
_diffrn_reflns_av_unetI/netI 0.0363
_diffrn_reflns_Laue_measured_fraction_full 1.000
_diffrn_reflns_Laue_measured_fraction_max 1.000
_diffrn_reflns_limit_h_max 21
_diffrn_reflns_limit_h_min -22
_diffrn_reflns_limit_k_max 22
_diffrn_reflns_limit_k_min -21
_diffrn_reflns_limit_l_max 30
_diffrn_reflns_limit_l_min -30
_diffrn_reflns_number 28533
_diffrn_reflns_point_group_measured_fraction_full 0.996
_diffrn_reflns_point_group_measured_fraction_max 0.995
_diffrn_reflns_theta_full 25.242
_diffrn_reflns_theta_max 27.496
_diffrn_reflns_theta_min 2.193
_exptl_absorpt_coefficient_mu 4.155
_exptl_absorpt_correction_T_max 0.7456
_exptl_absorpt_correction_T_min 0.4638
_exptl_absorpt_correction_type none
_exptl_absorpt_process_details
;
SADABS-2016/2 (Bruker,2016/2) was used for absorption correction.
wR2(int) was 0.1397 before and 0.0689 after correction.
The Ratio of minimum to maximum transmission is 0.6220.
The \l/2 correction factor is Not present.
;
_exptl_crystal_colour 'metallic dark yellow'
_exptl_crystal_colour_lustre metallic
_exptl_crystal_colour_modifier dark
_exptl_crystal_colour_primary yellow
_exptl_crystal_density_diffrn 1.432
_exptl_crystal_description block
_exptl_crystal_F_000 2616
_exptl_crystal_size_max 0.14
_exptl_crystal_size_mid 0.12
_exptl_crystal_size_min 0.1
_refine_diff_density_max 0.202
_refine_diff_density_min -0.633
_refine_diff_density_rms 0.062
_refine_ls_abs_structure_details
;
 Flack x determined using 1089 quotients [(I+)-(I-)]/[(I+)+(I-)]
 (Parsons, Flack and Wagner, Acta Cryst. B69 (2013) 249-259).
;
_refine_ls_abs_structure_Flack 0.007(5)
_refine_ls_extinction_method none
_refine_ls_goodness_of_fit_ref 0.892
_refine_ls_hydrogen_treatment constr
_refine_ls_matrix_type full
_refine_ls_number_parameters 134
_refine_ls_number_reflns 3101
_refine_ls_number_restraints 121
_refine_ls_restrained_S_all 0.876
_refine_ls_R_factor_all 0.0212
_refine_ls_R_factor_gt 0.0144
_refine_ls_shift/su_max 0.000
_refine_ls_shift/su_mean 0.000
_refine_ls_structure_factor_coef Fsqd
_refine_ls_weighting_details 'w=1/[\s^2^(Fo^2^)] where P=(Fo^2^+2Fc^2^)/3'
_refine_ls_weighting_scheme calc
_refine_ls_wR_factor_gt 0.0326
_refine_ls_wR_factor_ref 0.0336
_reflns_Friedel_coverage 0.983
_reflns_Friedel_fraction_full 0.991
_reflns_Friedel_fraction_max 0.990
_reflns_number_gt 2404
_reflns_number_total 3101
_reflns_threshold_expression 'I > 2\s(I)'
_cod_data_source_file d4nj03128h2.cif
_cod_data_source_block mo_20210526_lk_e_0m_a
_cod_depositor_comments 'Adding full bibliography for 7063465--7063469.cif.'
_cod_original_sg_symbol_H-M 'R 3 c'
_cod_database_code 7063467
_shelx_shelxl_version_number 2018/3
_shelx_space_group_comment
;
The symmetry employed for this shelxl refinement is uniquely defined
by the following loop, which should always be used as a source of
symmetry information in preference to the above space-group names.
They are only intended as comments.
;
_shelx_estimated_absorpt_t_max 0.681
_shelx_estimated_absorpt_t_min 0.594
_olex2_refinement_description
;
1. Fixed Uiso
 At 1.2 times of:
  All C(H) groups, All C(H,H) groups
 At 1.5 times of:
  All C(H,H,H) groups
2. Rigid body (RIGU) restrains
 All non-hydrogen atoms
 with sigma for 1-2 distances of 0.004 and sigma for 1-3 distances of 0.004
3.a Secondary CH2 refined with riding coordinates:
 C7(H7A,H7B)
3.b Aromatic/amide H refined with riding coordinates:
 C1(H1), C9(H9), C8(H8), C10(H10)
3.c Idealised Me refined as rotating group:
 C3(H3A,H3B,H3C), C4(H4A,H4B,H4C), C5(H5A,H5B,H5C), C12(H12A,H12B,H12C)
;
_olex2_submission_special_instructions 'No special instructions were received'

loop_
_space_group_symop_operation_xyz
'x, y, z'
'-y, x-y, z'
'-x+y, -x, z'
'-y, -x, z+1/2'
'-x+y, y, z+1/2'
'x, x-y, z+1/2'
'x+2/3, y+1/3, z+1/3'
'-y+2/3, x-y+1/3, z+1/3'
'-x+y+2/3, -x+1/3, z+1/3'
'-y+2/3, -x+1/3, z+5/6'
'-x+y+2/3, y+1/3, z+5/6'
'x+2/3, x-y+1/3, z+5/6'
'x+1/3, y+2/3, z+2/3'
'-y+1/3, x-y+2/3, z+2/3'
'-x+y+1/3, -x+2/3, z+2/3'
'-y+1/3, -x+2/3, z+7/6'
'-x+y+1/3, y+2/3, z+7/6'
'x+1/3, x-y+2/3, z+7/6'

loop_
_atom_site_label
_atom_site_type_symbol
_atom_site_fract_x
_atom_site_fract_y
_atom_site_fract_z
_atom_site_U_iso_or_equiv
_atom_site_adp_type
_atom_site_occupancy
_atom_site_site_symmetry_order
_atom_site_calc_flag
_atom_site_refinement_flags_posn
_atom_site_refinement_flags_adp
_atom_site_refinement_flags_occupancy
_atom_site_disorder_assembly
_atom_site_disorder_group
U1 U 0.666667 0.333333 0.50553(3) 0.02998(6) Uani 1 3 d S T P . .
Si1 Si 0.49718(7) 0.39653(6) 0.51083(5) 0.0446(2) Uani 1 1 d . . . . .
C1 C 0.7237(3) 0.5553(3) 0.36264(17) 0.0659(11) Uani 1 1 d . . . . .
H1 H 0.733812 0.546940 0.324415 0.079 Uiso 1 1 calc R U . . .
N4 N 0.666667 0.333333 0.3930(3) 0.0396(14) Uani 1 3 d S T P . .
C2 C 0.6700(2) 0.4803(2) 0.39623(15) 0.0474(8) Uani 1 1 d . . . . .
O1 O 0.666667 0.333333 0.5944(2) 0.0405(12) Uani 1 3 d S T P . .
Si4 Si 0.666667 0.333333 0.66252(8) 0.0411(4) Uani 1 3 d S T P . .
N1 N 0.60199(18) 0.41769(17) 0.48745(13) 0.0389(6) Uani 1 1 d . . . . .
C3 C 0.4519(3) 0.2975(3) 0.55840(16) 0.0601(11) Uani 1 1 d . . . . .
H3A H 0.389650 0.279019 0.568376 0.090 Uiso 1 1 calc R U . . .
H3B H 0.488539 0.313465 0.592604 0.090 Uiso 1 1 calc R U . . .
H3C H 0.453649 0.247827 0.539316 0.090 Uiso 1 1 calc R U . . .
C4 C 0.4206(3) 0.3722(3) 0.44905(18) 0.0743(13) Uani 1 1 d . . . . .
H4A H 0.446786 0.423709 0.423345 0.112 Uiso 1 1 calc R U . . .
H4B H 0.361894 0.361515 0.462155 0.112 Uiso 1 1 calc R U . . .
H4C H 0.412927 0.318707 0.429358 0.112 Uiso 1 1 calc R U . . .
C9 C 0.7475(3) 0.6534(3) 0.4382(2) 0.0712(12) Uani 1 1 d . . . . .
H9 H 0.774316 0.712743 0.452786 0.085 Uiso 1 1 calc R U . . .
C8 C 0.7620(3) 0.6409(3) 0.3842(2) 0.0756(13) Uani 1 1 d . . . . .
H8 H 0.798645 0.691166 0.361030 0.091 Uiso 1 1 calc R U . . .
C7 C 0.6266(2) 0.3870(2) 0.37198(16) 0.0478(9) Uani 1 1 d . . . . .
H7A H 0.561738 0.355195 0.381281 0.057 Uiso 1 1 calc R U . . .
H7B H 0.632245 0.391405 0.330528 0.057 Uiso 1 1 calc R U . . .
C5 C 0.7802(4) 0.3641(4) 0.6884(3) 0.0848(15) Uani 1 1 d . . . . .
H5A H 0.801992 0.328931 0.668252 0.127 Uiso 1 1 calc R U . . .
H5B H 0.777327 0.351361 0.728733 0.127 Uiso 1 1 calc R U . . .
H5C H 0.821411 0.428339 0.681898 0.127 Uiso 1 1 calc R U . . .
C10 C 0.6936(3) 0.5805(2) 0.47330(19) 0.0540(9) Uani 1 1 d . . . . .
H10 H 0.683676 0.590719 0.511204 0.065 Uiso 1 1 calc R U . . .
C11 C 0.6543(2) 0.4929(2) 0.45258(15) 0.0419(8) Uani 1 1 d . . . . .
C12 C 0.5025(3) 0.4931(3) 0.5510(3) 0.0772(16) Uani 1 1 d . . . . .
H12A H 0.519271 0.543835 0.525441 0.116 Uiso 1 1 calc R U . . .
H12B H 0.547515 0.511236 0.580906 0.116 Uiso 1 1 calc R U . . .
H12C H 0.443548 0.474642 0.567552 0.116 Uiso 1 1 calc R U . . .

loop_
_atom_site_aniso_label
_atom_site_aniso_U_11
_atom_site_aniso_U_22
_atom_site_aniso_U_33
_atom_site_aniso_U_23
_atom_site_aniso_U_13
_atom_site_aniso_U_12
U1 0.03249(7) 0.03249(7) 0.02496(8) 0.000 0.000 0.01624(3)
Si1 0.0464(5) 0.0510(6) 0.0445(5) 0.0015(5) -0.0004(5) 0.0305(5)
C1 0.074(3) 0.069(3) 0.056(3) 0.023(2) 0.011(2) 0.037(2)
N4 0.046(2) 0.046(2) 0.027(3) 0.000 0.000 0.0230(10)
C2 0.052(2) 0.048(2) 0.0432(19) 0.0086(16) -0.0014(16) 0.0263(17)
O1 0.0474(17) 0.0474(17) 0.027(3) 0.000 0.000 0.0237(8)
Si4 0.0478(6) 0.0478(6) 0.0276(9) 0.000 0.000 0.0239(3)
N1 0.0482(16) 0.0397(15) 0.0360(15) 0.0027(12) -0.0003(12) 0.0273(14)
C3 0.059(2) 0.066(3) 0.059(3) 0.014(2) 0.016(2) 0.033(2)
C4 0.059(3) 0.101(4) 0.068(3) 0.010(3) -0.014(2) 0.044(3)
C9 0.067(3) 0.038(2) 0.098(3) 0.007(2) -0.008(3) 0.018(2)
C8 0.077(3) 0.052(3) 0.086(3) 0.029(2) 0.009(3) 0.023(2)
C7 0.059(2) 0.059(2) 0.0297(17) 0.0064(16) -0.0036(16) 0.033(2)
C5 0.075(3) 0.121(4) 0.061(3) -0.004(3) -0.023(3) 0.051(3)
C10 0.056(2) 0.047(2) 0.062(2) 0.0016(19) -0.0071(19) 0.029(2)
C11 0.0441(19) 0.0429(19) 0.0425(19) 0.0060(16) -0.0026(16) 0.0246(16)
C12 0.077(3) 0.073(3) 0.096(4) -0.008(3) 0.019(3) 0.049(3)

loop_
_atom_type_symbol
_atom_type_description
_atom_type_scat_dispersion_real
_atom_type_scat_dispersion_imag
_atom_type_scat_source
C C 0.0033 0.0016 'International Tables Vol C Tables 4.2.6.8 and 6.1.1.4'
H H 0.0000 0.0000 'International Tables Vol C Tables 4.2.6.8 and 6.1.1.4'
N N 0.0061 0.0033 'International Tables Vol C Tables 4.2.6.8 and 6.1.1.4'
O O 0.0106 0.0060 'International Tables Vol C Tables 4.2.6.8 and 6.1.1.4'
Si Si 0.0817 0.0704 'International Tables Vol C Tables 4.2.6.8 and 6.1.1.4'
U U -9.6767 9.6646 'International Tables Vol C Tables 4.2.6.8 and 6.1.1.4'

loop_
_geom_angle_atom_site_label_1
_geom_angle_atom_site_label_2
_geom_angle_atom_site_label_3
_geom_angle
_geom_angle_site_symmetry_1
_geom_angle_site_symmetry_3
_geom_angle_publ_flag
O1 U1 N4 180.0 . . ?
O1 U1 N1 100.95(8) . 3_665 ?
O1 U1 N1 100.95(8) . 2_655 ?
O1 U1 N1 100.95(8) . . ?
N1 U1 N4 79.05(8) . . ?
N1 U1 N4 79.05(8) 3_665 . ?
N1 U1 N4 79.05(8) 2_655 . ?
N1 U1 N1 116.48(5) 3_665 2_655 ?
N1 U1 N1 116.48(5) 3_665 . ?
N1 U1 N1 116.48(5) 2_655 . ?
Si4 O1 U1 180.0 . . ?

loop_
_geom_bond_atom_site_label_1
_geom_bond_atom_site_label_2
_geom_bond_distance
_geom_bond_site_symmetry_2
_geom_bond_publ_flag
U1 N4 2.677(7) . ?
U1 O1 2.114(5) . ?
U1 N1 2.264(3) . ?
U1 N1 2.264(3) 3_665 ?
U1 N1 2.264(3) 2_655 ?
Si1 N1 1.740(3) . ?
Si1 C3 1.859(4) . ?
Si1 C4 1.875(4) . ?
Si1 C12 1.875(5) . ?
C1 H1 0.9500 . ?
C1 C2 1.400(5) . ?
C1 C8 1.374(7) . ?
N4 C7 1.486(5) 3_665 ?
N4 C7 1.486(5) . ?
N4 C7 1.486(5) 2_655 ?
C2 C7 1.503(5) . ?
C2 C11 1.405(5) . ?
O1 Si4 1.621(6) . ?
Si4 C5 1.852(5) 3_665 ?
Si4 C5 1.852(5) . ?
Si4 C5 1.852(5) 2_655 ?
N1 C11 1.415(4) . ?
C3 H3A 0.9800 . ?
C3 H3B 0.9800 . ?
C3 H3C 0.9800 . ?
C4 H4A 0.9800 . ?
C4 H4B 0.9800 . ?
C4 H4C 0.9800 . ?
C9 H9 0.9500 . ?
C9 C8 1.346(6) . ?
C9 C10 1.401(6) . ?
C8 H8 0.9500 . ?
C7 H7A 0.9900 . ?
C7 H7B 0.9900 . ?
C5 H5A 0.9800 . ?
C5 H5B 0.9800 . ?
C5 H5C 0.9800 . ?
C10 H10 0.9500 . ?
C10 C11 1.395(5) . ?
C12 H12A 0.9800 . ?
C12 H12B 0.9800 . ?
C12 H12C 0.9800 . ?

loop_
_geom_torsion_atom_site_label_1
_geom_torsion_atom_site_label_2
_geom_torsion_atom_site_label_3
_geom_torsion_atom_site_label_4
_geom_torsion
_geom_torsion_site_symmetry_1
_geom_torsion_site_symmetry_2
_geom_torsion_site_symmetry_3
_geom_torsion_site_symmetry_4
_geom_torsion_publ_flag
U1 N4 C7 C2 53.3(3) . . . . ?
U1 N1 C11 C2 66.7(3) . . . . ?
U1 N1 C11 C10 -111.5(3) . . . . ?
Si1 N1 C11 C2 -112.0(3) . . . . ?
Si1 N1 C11 C10 69.8(4) . . . . ?
C1 C2 C7 N4 109.6(4) . . . . ?
C1 C2 C11 N1 -178.5(3) . . . . ?
C1 C2 C11 C10 -0.3(5) . . . . ?
C2 C1 C8 C9 -0.5(7) . . . . ?
C3 Si1 N1 U1 4.7(3) . . . . ?
C3 Si1 N1 C11 -176.8(3) . . . . ?
C4 Si1 N1 U1 -115.2(2) . . . . ?
C4 Si1 N1 C11 63.3(3) . . . . ?
C9 C10 C11 C2 -0.3(5) . . . . ?
C9 C10 C11 N1 177.9(3) . . . . ?
C8 C1 C2 C7 178.6(4) . . . . ?
C8 C1 C2 C11 0.7(6) . . . . ?
C8 C9 C10 C11 0.6(7) . . . . ?
C7 N4 C7 C2 -66.9(6) 3_665 . . . ?
C7 N4 C7 C2 173.5(3) 2_655 . . . ?
C7 C2 C11 N1 3.6(5) . . . . ?
C7 C2 C11 C10 -178.2(3) . . . . ?
C10 C9 C8 C1 -0.2(7) . . . . ?
C11 C2 C7 N4 -72.5(5) . . . . ?
C12 Si1 N1 U1 124.0(3) . . . . ?
C12 Si1 N1 C11 -57.5(4) . . . . ?
